data_4132858
loop_
_publ_author_name
'Piascik, Adam D.'
'Li, Ruohao'
'Wilkinson, Harry J.'
'Green, Jennifer C.'
'Ashley, Andrew E.'

_publ_section_title
;
 Fe-Catalyzed Conversion of N<sub>2</sub> to
 N(SiMe<sub>3</sub>)<sub>3</sub> via an Fe-Hydrazido Resting State.
;
_journal_issue 34
_journal_name_full 'Journal of the American Chemical Society'
_journal_page_first 10691
_journal_page_last 10694
_journal_paper_doi 10.1021/jacs.8b06999
_journal_volume 140
_journal_year 2018
_chemical_formula_moiety 'C29 H75 Fe N2 P4 Si3, C32 H12 B F24'
_chemical_formula_sum 'C61 H87 B F24 Fe N2 P4 Si3'
_chemical_formula_weight 1579.13
_space_group_crystal_system triclinic
_space_group_IT_number 2
_space_group_name_Hall '-P 1'
_space_group_name_H-M_alt 'P -1'
_atom_sites_solution_hydrogens geom
_atom_sites_solution_primary heavy
_audit_creation_date 2018-08-03
_audit_creation_method
;
Olex2 1.2
(compiled 2018.05.29 svn.r3508 for OlexSys, GUI svn.r5506)
;
_cell_angle_alpha 94.728(4)
_cell_angle_beta 105.621(5)
_cell_angle_gamma 95.118(3)
_cell_formula_units_Z 2
_cell_length_a 11.9577(6)
_cell_length_b 16.1735(5)
_cell_length_c 20.8289(13)
_cell_measurement_reflns_used 4911
_cell_measurement_temperature 173.00(14)
_cell_measurement_theta_max 26.4920
_cell_measurement_theta_min 2.7950
_cell_volume 3840.1(3)
_computing_cell_refinement 'CrysAlisPro 1.171.38.46 (Rigaku OD, 2015)'
_computing_data_collection 'CrysAlisPro 1.171.38.46 (Rigaku OD, 2015)'
_computing_data_reduction 'CrysAlisPro 1.171.38.46 (Rigaku OD, 2015)'
_computing_molecular_graphics 'Olex2 (Dolomanov et al., 2009)'
_computing_publication_material 'Olex2 (Dolomanov et al., 2009)'
_computing_structure_refinement 'ShelXL (Sheldrick, 2015)'
_computing_structure_solution 'ShelXS (Sheldrick, 2008)'
_diffrn_ambient_environment N~2~
_diffrn_ambient_temperature 173.00(14)
_diffrn_detector 'CCD plate'
_diffrn_detector_area_resol_mean 16.0382
_diffrn_detector_type Eos
_diffrn_measured_fraction_theta_full 0.996
_diffrn_measured_fraction_theta_max 0.830
_diffrn_measurement_details
;
List of Runs (angles in degrees, time in seconds):

  # Type    Start    End  Width  t~exp~   \w     \q     \k     \f   Frames
--------------------------------------------------------------------------
  1  \w    -40.00  54.00   1.00   14.48    --  -13.18  77.00-120.00   94
  2  \w    -79.00  13.00   1.00   14.48    --  -13.18 -77.00 120.00   92
  3  \w     -2.00  82.00   1.00   14.48    --   14.43  57.00  30.00   84
;
_diffrn_measurement_device 'four-circle diffractometer'
_diffrn_measurement_device_type 'Xcalibur, Eos'
_diffrn_measurement_method '\w scans'
_diffrn_orient_matrix_type 'CrysAlisPro convention (1999,Acta A55,543-557)'
_diffrn_orient_matrix_UB_11 -0.0208946000
_diffrn_orient_matrix_UB_12 -0.0425765000
_diffrn_orient_matrix_UB_13 -0.0005703000
_diffrn_orient_matrix_UB_21 0.0145659000
_diffrn_orient_matrix_UB_22 -0.0095954000
_diffrn_orient_matrix_UB_23 -0.0303901000
_diffrn_orient_matrix_UB_31 0.0565393000
_diffrn_orient_matrix_UB_32 -0.0076222000
_diffrn_orient_matrix_UB_33 0.0184935000
_diffrn_radiation_monochromator graphite
_diffrn_radiation_probe x-ray
_diffrn_radiation_type MoK\a
_diffrn_radiation_wavelength 0.71073
_diffrn_reflns_av_unetI/netI 0.1397
_diffrn_reflns_Laue_measured_fraction_full 0.996
_diffrn_reflns_Laue_measured_fraction_max 0.830
_diffrn_reflns_limit_h_max 15
_diffrn_reflns_limit_h_min -15
_diffrn_reflns_limit_k_max 19
_diffrn_reflns_limit_k_min -19
_diffrn_reflns_limit_l_max 27
_diffrn_reflns_limit_l_min -23
_diffrn_reflns_number 15931
_diffrn_reflns_point_group_measured_fraction_full 0.996
_diffrn_reflns_point_group_measured_fraction_max 0.830
_diffrn_reflns_theta_full 25.242
_diffrn_reflns_theta_max 28.310
_diffrn_reflns_theta_min 2.284
_diffrn_source 'fine-focus sealed X-ray tube'
_diffrn_source_type 'Enhance (Mo) X-ray Source'
_exptl_absorpt_coefficient_mu 0.422
_exptl_absorpt_correction_T_max 0.965
_exptl_absorpt_correction_T_min 0.870
_exptl_absorpt_correction_type analytical
_exptl_absorpt_process_details
;
CrysAlisPro 1.171.38.46 (Rigaku Oxford Diffraction, 2015)
Analytical numeric absorption correction using a multifaceted crystal
			model based on expressions derived by R.C. Clark & J.S. Reid.
(Clark, R. C. & Reid, J. S. (1995). Acta Cryst. A51, 887-897)
Empirical absorption correction using spherical harmonics,
 implemented in SCALE3 ABSPACK scaling algorithm.
;
_exptl_crystal_colour pink
_exptl_crystal_colour_primary pink
_exptl_crystal_density_diffrn 1.366
_exptl_crystal_description plate
_exptl_crystal_F_000 1632
_exptl_crystal_size_max 0.438
_exptl_crystal_size_mid 0.377
_exptl_crystal_size_min 0.094
_refine_diff_density_max 0.947
_refine_diff_density_min -0.555
_refine_diff_density_rms 0.092
_refine_ls_extinction_method none
_refine_ls_goodness_of_fit_ref 1.013
_refine_ls_hydrogen_treatment constr
_refine_ls_matrix_type full
_refine_ls_number_parameters 1001
_refine_ls_number_reflns 15931
_refine_ls_number_restraints 240
_refine_ls_restrained_S_all 1.025
_refine_ls_R_factor_all 0.1426
_refine_ls_R_factor_gt 0.0790
_refine_ls_shift/su_max 0.001
_refine_ls_shift/su_mean 0.000
_refine_ls_structure_factor_coef Fsqd
_refine_ls_weighting_details 'w=1/[\s^2^(Fo^2^)+(0.1097P)^2^] where P=(Fo^2^+2Fc^2^)/3'
_refine_ls_weighting_scheme calc
_refine_ls_wR_factor_gt 0.1875
_refine_ls_wR_factor_ref 0.2098
_reflns_Friedel_coverage 0.000
_reflns_number_gt 8944
_reflns_number_total 15931
_reflns_threshold_expression 'I > 2\s(I)'
_cod_data_source_file ja8b06999_si_002.cif
_cod_data_source_block ash1809
_cod_database_code 4132858
_shelx_shelxl_version_number 2017/1
_chemical_oxdiff_formula 'C61 H83 B F24 Fe N2 P4 Si3'
_chemical_oxdiff_usercomment AP-477
_shelx_space_group_comment
;
The symmetry employed for this shelxl refinement is uniquely defined
by the following loop, which should always be used as a source of
symmetry information in preference to the above space-group names.
They are only intended as comments.
;
_reflns_odcompleteness_completeness 99.06
_reflns_odcompleteness_iscentric 1
_reflns_odcompleteness_theta 24.97
_olex2_refinement_description
;
1. Twinned data refinement
 Scales: 0.7712(10)
 0.2288(10)
2. Fixed Uiso
 At 1.2 times of:
  All C(H) groups, All C(H,H) groups, All C(H,H,H,H) groups
 At 1.5 times of:
  All C(H,H,H) groups
3. Uiso/Uaniso restraints and constraints
Uanis(F24) \\sim Ueq, Uanis(F18) \\sim Ueq, Uanis(F9) \\sim Ueq, Uanis(F17)
\\sim Ueq, Uanis(F6A) \\sim Ueq, Uanis(F12A) \\sim Ueq, Uanis(F22) \\sim Ueq,
Uanis(F2A) \\sim Ueq, Uanis(F20) \\sim Ueq, Uanis(F21) \\sim Ueq, Uanis(F3A)
\\sim Ueq, Uanis(F16) \\sim Ueq, Uanis(F10A) \\sim Ueq, Uanis(F11A) \\sim Ueq,
Uanis(F5A) \\sim Ueq, Uanis(F1A) \\sim Ueq, Uanis(F13A) \\sim Ueq, Uanis(F4A)
\\sim Ueq, Uanis(F8) \\sim Ueq, Uanis(F7) \\sim Ueq, Uanis(F19) \\sim Ueq,
Uanis(F23) \\sim Ueq, Uanis(F12B) \\sim Ueq, Uanis(F11B) \\sim Ueq, Uanis(F10B)
\\sim Ueq, Uanis(F1B) \\sim Ueq, Uanis(F2B) \\sim Ueq, Uanis(F3B) \\sim Ueq,
Uanis(F5B) \\sim Ueq, Uanis(F4B) \\sim Ueq, Uanis(F6B) \\sim Ueq, Uanis(F15A)
\\sim Ueq, Uanis(F14A) \\sim Ueq, Uanis(F13B) \\sim Ueq, Uanis(F14B) \\sim Ueq,
Uanis(F15B) \\sim Ueq, Uanis(C10A) \\sim Ueq, Uanis(C21) \\sim Ueq, Uanis(C22)
\\sim Ueq, Uanis(C23) \\sim Ueq: with sigma of 0.01 and sigma for terminal
atoms of 0.02
4. Others
 Fixed Sof: F6A(0.66667) F12A(0.66667) F2A(0.66667) F3A(0.66667) F10A(0.66667)
 F11A(0.66667) F5A(0.66667) F1A(0.66667) F13A(0.75) F4A(0.66667) F12B(0.33333)
 F11B(0.33333) F10B(0.33333) H9AA(0.5) H9AB(0.5) H9BC(0.5) H9BD(0.5) C10B(0.5)
 H10A(0.5) H10B(0.5) H10C(0.5) C10A(0.5) H10D(0.5) H10E(0.5) H10F(0.5)
 F1B(0.33333) F2B(0.33333) F3B(0.33333) F5B(0.33333) F4B(0.33333) F6B(0.33333)
 F15A(0.75) F14A(0.75) F13B(0.25) F14B(0.25) F15B(0.25)
5.a Secondary CH2 refined with riding coordinates:
 C3(H3A,H3B), C5(H5A,H5B), C16(H16A,H16B), C15(H15A,H15B), C11(H11A,H11B),
 C13(H13A,H13B), C17(H17A,H17B), C7(H7A,H7B), C19(H19A,H19B), C1(H1A,H1B),
 C6(H6A,H6B), C9(H9AA,H9AB), C9(H9BC,H9BD)
5.b Aromatic/amide H refined with riding coordinates:
 C51(H51), C39(H39), C49(H49), C33(H33), C43(H43), C59(H59), C31(H31),
 C41(H41), C55(H55), C35(H35), C57(H57), C47(H47)
5.c Idealised Me refined as rotating group:
 C27(H27A,H27B,H27C), C22(H22A,H22B,H22C), C4(H4A,H4B,H4C), C12(H12A,H12B,
 H12C), C26(H26A,H26B,H26C), C18(H18A,H18B,H18C), C29(H29A,H29B,H29C), C14(H14A,
 H14B,H14C), C8(H8A,H8B,H8C), C28(H28A,H28B,H28C), C2(H2A,H2B,H2C), C25(H25A,
 H25B,H25C), C20(H20A,H20B,H20C), C24(H24A,H24B,H24C), C23(H23A,H23B,H23C),
 C21(H21A,H21B,H21C), C10B(H10A,H10B,H10C), C10A(H10D,H10E,H10F)
;
_olex2_date_sample_data_collection 2018-02-22
_olex2_submission_special_instructions 'No special instructions were received'
_oxdiff_exptl_absorpt_empirical_details
;
Empirical correction (ABSPACK) includes:
- Absorption correction using spherical harmonics
- Frame scaling
;
_oxdiff_exptl_absorpt_empirical_full_max 1.062
_oxdiff_exptl_absorpt_empirical_full_min 0.920

loop_
_space_group_symop_operation_xyz
'x, y, z'
'-x, -y, -z'

loop_
_atom_site_label
_atom_site_type_symbol
_atom_site_fract_x
_atom_site_fract_y
_atom_site_fract_z
_atom_site_U_iso_or_equiv
_atom_site_adp_type
_atom_site_occupancy
_atom_site_site_symmetry_order
_atom_site_calc_flag
_atom_site_refinement_flags_posn
_atom_site_refinement_flags_adp
_atom_site_refinement_flags_occupancy
_atom_site_disorder_assembly
_atom_site_disorder_group
Fe1 Fe 0.88178(8) 0.75464(5) 0.64875(5) 0.0227(2) Uani 1 1 d . . . . .
P1 P 0.94658(16) 0.76164(10) 0.56044(10) 0.0265(4) Uani 1 1 d . . . . .
Si2 Si 1.04962(18) 0.96918(12) 0.75617(13) 0.0382(6) Uani 1 1 d . . . . .
Si1 Si 0.8528(2) 0.89381(15) 0.81696(15) 0.0537(7) Uani 1 1 d . . . . .
P2 P 0.70762(16) 0.74278(11) 0.57736(11) 0.0325(5) Uani 1 1 d . . . . .
P4 P 1.22719(17) 0.70137(11) 0.85084(11) 0.0362(5) Uani 1 1 d . . . . .
F24 F 0.4867(4) -0.0477(2) 0.8357(2) 0.0479(12) Uani 1 1 d . U . . .
P3 P 0.90570(14) 0.62993(10) 0.67678(10) 0.0237(4) Uani 1 1 d . . . . .
Si3 Si 1.2608(2) 0.58236(13) 0.90122(12) 0.0409(6) Uani 1 1 d . . . . .
F18 F 0.7421(4) 0.2875(3) 0.6042(3) 0.0602(14) Uani 1 1 d . U . . .
C48 C 0.4428(6) 0.0892(4) 0.6231(4) 0.0253(16) Uani 1 1 d . . . . .
C46 C 0.5176(5) 0.2050(3) 0.7129(4) 0.0216(15) Uani 1 1 d . . . . .
C51 C 0.6050(6) 0.2243(4) 0.6819(4) 0.0265(16) Uani 1 1 d . . . . .
H51 H 0.661081 0.269450 0.701301 0.032 Uiso 1 1 calc R . . . .
F9 F -0.0083(4) 0.3314(3) 0.6405(3) 0.0687(16) Uani 1 1 d . U . . .
F17 F 0.8050(4) 0.1692(4) 0.6229(3) 0.0803(19) Uani 1 1 d . U . . .
F6A F 0.9666(14) 0.2786(10) 0.9627(9) 0.091(5) Uani 0.6667 1 d . U P A 1
F12A F 0.4407(17) 0.4863(8) 0.6030(10) 0.118(4) Uani 0.6667 1 d . U P B 1
B1 B 0.4969(6) 0.2623(4) 0.7766(4) 0.0235(18) Uani 1 1 d . . . . .
F22 F 0.4369(4) -0.0492(2) 0.9270(3) 0.0552(13) Uani 1 1 d . U . . .
C54 C 0.4602(5) 0.2067(4) 0.8311(4) 0.0253(16) Uani 1 1 d . . . . .
C50 C 0.6128(5) 0.1803(4) 0.6244(4) 0.0288(17) Uani 1 1 d . . . . .
C40 C 0.1897(6) 0.3414(4) 0.6996(4) 0.0270(16) Uani 1 1 d . . . . .
C58 C 0.4642(6) 0.0816(4) 0.8891(4) 0.0286(17) Uani 1 1 d . . . . .
C3 C 0.9944(6) 0.8715(4) 0.5494(4) 0.0360(19) Uani 1 1 d . . . . .
H3A H 0.931482 0.904785 0.551022 0.043 Uiso 1 1 calc R . . . .
H3B H 1.060649 0.892971 0.587375 0.043 Uiso 1 1 calc R . . . .
C56 C 0.3755(5) 0.1963(4) 0.9255(4) 0.0276(16) Uani 1 1 d . . . . .
C5 C 0.8255(7) 0.7319(4) 0.4819(4) 0.044(2) Uani 1 1 d . . . . .
H5A H 0.845395 0.755202 0.444457 0.053 Uiso 1 1 calc R . . . .
H5B H 0.810976 0.671593 0.471974 0.053 Uiso 1 1 calc R . . . .
C16 C 1.1283(5) 0.6842(4) 0.7673(4) 0.0295(17) Uani 1 1 d . . . . .
H16A H 1.115226 0.737979 0.750957 0.035 Uiso 1 1 calc R . . . .
H16B H 1.165225 0.653868 0.738120 0.035 Uiso 1 1 calc R . . . .
F2A F 0.6933(13) 0.5834(7) 0.8427(6) 0.078(4) Uani 0.6667 1 d . U P C 1
F20 F 0.2148(5) 0.1893(4) 0.9682(4) 0.097(2) Uani 1 1 d . U . . .
C30 C 0.6187(5) 0.3205(4) 0.8186(3) 0.0225(15) Uani 1 1 d . . . . .
F21 F 0.3743(4) 0.2434(4) 1.0348(3) 0.0736(16) Uani 1 1 d . U . . .
C39 C 0.2758(6) 0.2975(4) 0.7350(4) 0.0272(16) Uani 1 1 d . . . . .
H39 H 0.254100 0.252628 0.755921 0.033 Uiso 1 1 calc R . . . .
C15 C 1.0111(6) 0.6364(4) 0.7626(4) 0.0326(17) Uani 1 1 d . . . . .
H15A H 0.977289 0.663355 0.795027 0.039 Uiso 1 1 calc R . . . .
H15B H 1.022899 0.580257 0.774041 0.039 Uiso 1 1 calc R . . . .
F3A F 0.8234(10) 0.5808(6) 0.9374(7) 0.071(3) Uani 0.6667 1 d . U P C 1
C49 C 0.5318(6) 0.1118(4) 0.5939(4) 0.0291(17) Uani 1 1 d . . . . .
H49 H 0.536628 0.081623 0.554926 0.035 Uiso 1 1 calc R . . . .
N1 N 0.9188(4) 0.8276(3) 0.7128(3) 0.0260(14) Uani 1 1 d . . . . .
F16 F 0.6834(4) 0.1838(3) 0.5298(3) 0.0543(13) Uani 1 1 d . U . . .
C33 C 0.8284(6) 0.4155(4) 0.8973(4) 0.0351(18) Uani 1 1 d . . . . .
H33 H 0.897430 0.447010 0.922682 0.042 Uiso 1 1 calc R . . . .
C32 C 0.7269(6) 0.4518(4) 0.8788(4) 0.0304(17) Uani 1 1 d . . . . .
C43 C 0.4205(5) 0.3850(4) 0.7057(4) 0.0237(16) Uani 1 1 d . . . . .
H43 H 0.497679 0.400218 0.706391 0.028 Uiso 1 1 calc R . . . .
C37 C 0.9365(7) 0.2921(7) 0.8994(6) 0.055(2) Uani 1 1 d . . . . .
F10A F 0.422(2) 0.5642(7) 0.6773(7) 0.125(6) Uani 0.6667 1 d . U P B 1
F11A F 0.2803(9) 0.5284(10) 0.5955(10) 0.109(5) Uani 0.6667 1 d . U P B 1
N2 N 0.9521(5) 0.8864(3) 0.7683(3) 0.0330(15) Uani 1 1 d . . . . .
C11 C 0.9668(6) 0.5487(4) 0.6338(4) 0.0323(18) Uani 1 1 d . . . . .
H11A H 1.039585 0.572758 0.627264 0.039 Uiso 1 1 calc R . . D .
H11B H 0.984704 0.504647 0.662629 0.039 Uiso 1 1 calc R . . D .
C59 C 0.4904(6) 0.1260(4) 0.8383(4) 0.0274(16) Uani 1 1 d . . . . .
H59 H 0.527958 0.101134 0.809349 0.033 Uiso 1 1 calc R . . . .
F5A F 0.9388(9) 0.2229(8) 0.8613(7) 0.102(4) Uani 0.6667 1 d . U P A 1
C31 C 0.6259(6) 0.4050(4) 0.8417(4) 0.0248(16) Uani 1 1 d . . . . .
H31 H 0.557886 0.430862 0.831094 0.030 Uiso 1 1 calc R . . . .
C42 C 0.3355(6) 0.4283(4) 0.6708(4) 0.0249(16) Uani 1 1 d . . . . .
C38 C 0.3953(5) 0.3185(3) 0.7403(4) 0.0232(15) Uani 1 1 d . . . . .
C41 C 0.2183(6) 0.4075(4) 0.6677(4) 0.0300(18) Uani 1 1 d . . . . .
H41 H 0.160861 0.437828 0.644578 0.036 Uiso 1 1 calc R . . . .
C13 C 0.7839(6) 0.5650(4) 0.6937(4) 0.0305(17) Uani 1 1 d . . . . .
H13A H 0.753777 0.599349 0.724181 0.037 Uiso 1 1 calc R . . . .
H13B H 0.722304 0.553448 0.651819 0.037 Uiso 1 1 calc R . . . .
C55 C 0.4052(5) 0.2406(4) 0.8765(4) 0.0257(16) Uani 1 1 d . . . . .
H55 H 0.387431 0.295286 0.874060 0.031 Uiso 1 1 calc R . . . .
F1A F 0.6456(10) 0.5565(5) 0.9315(7) 0.078(3) Uani 0.6667 1 d . U P C 1
C36 C 0.7253(9) 0.5431(5) 0.8984(5) 0.049(2) Uani 1 1 d . . . . .
C44 C 0.0671(6) 0.3166(5) 0.6976(5) 0.048(2) Uani 1 1 d . . . . .
C17 C 1.3642(7) 0.7566(5) 0.8453(5) 0.060(3) Uani 1 1 d . . . . .
H17A H 1.347930 0.809875 0.828723 0.072 Uiso 1 1 calc R . . . .
H17B H 1.417206 0.768212 0.890115 0.072 Uiso 1 1 calc R . . . .
C27 C 1.3886(7) 0.6097(5) 0.9758(5) 0.064(3) Uani 1 1 d . . . . .
H27A H 1.452613 0.636428 0.962656 0.096 Uiso 1 1 calc GR . . . .
H27B H 1.410985 0.559842 0.995356 0.096 Uiso 1 1 calc GR . . . .
H27C H 1.368413 0.647032 1.008124 0.096 Uiso 1 1 calc GR . . . .
C7 C 0.6055(6) 0.6450(5) 0.5549(5) 0.049(2) Uani 1 1 d . . . . .
H7A H 0.645727 0.602249 0.538131 0.058 Uiso 1 1 calc R . . . .
H7B H 0.591772 0.628287 0.595995 0.058 Uiso 1 1 calc R . . . .
C22 C 0.7508(10) 0.9694(8) 0.7857(7) 0.123(5) Uani 1 1 d . U . . .
H22A H 0.794107 1.021172 0.782672 0.184 Uiso 1 1 calc GR . . . .
H22B H 0.704045 0.978854 0.815955 0.184 Uiso 1 1 calc GR . . . .
H22C H 0.700832 0.947790 0.742101 0.184 Uiso 1 1 calc GR . . . .
C4 C 1.0294(7) 0.8848(4) 0.4846(5) 0.049(2) Uani 1 1 d . . . . .
H4A H 0.968236 0.858416 0.446496 0.074 Uiso 1 1 calc GR . . . .
H4B H 1.100389 0.860775 0.485885 0.074 Uiso 1 1 calc GR . . . .
H4C H 1.041149 0.943556 0.480972 0.074 Uiso 1 1 calc GR . . . .
C61 C 0.5008(7) -0.0039(4) 0.8958(4) 0.0382(19) Uani 1 1 d . . . . .
C35 C 0.7249(6) 0.2859(4) 0.8393(4) 0.0325(18) Uani 1 1 d . . . . .
H35 H 0.725763 0.229567 0.826355 0.039 Uiso 1 1 calc R . . . .
C60 C 0.3123(6) 0.2338(5) 0.9710(4) 0.041(2) Uani 1 1 d . . . . .
C12 C 0.8864(7) 0.5105(4) 0.5665(4) 0.049(2) Uani 1 1 d . . . E 1
H12A H 0.864781 0.553872 0.538367 0.073 Uiso 1 1 calc GR . . E 1
H12B H 0.817494 0.481276 0.572953 0.073 Uiso 1 1 calc GR . . E 1
H12C H 0.926186 0.472093 0.545535 0.073 Uiso 1 1 calc GR . . E 1
F13A F 0.2462(14) 0.0302(11) 0.5975(7) 0.067(4) Uani 0.75 1 d . U P F 1
C19 C 1.1615(8) 0.7731(5) 0.9003(5) 0.061(3) Uani 1 1 d . . . G 1
H19A H 1.140600 0.820190 0.875337 0.073 Uiso 1 1 calc R . . G 1
H19B H 1.089799 0.744123 0.904704 0.073 Uiso 1 1 calc R . . G 1
C26 C 1.1789(7) 0.9248(5) 0.7406(5) 0.053(2) Uani 1 1 d . . . . .
H26A H 1.226698 0.909316 0.781828 0.079 Uiso 1 1 calc GR . . . .
H26B H 1.223450 0.965704 0.723786 0.079 Uiso 1 1 calc GR . . . .
H26C H 1.153497 0.876276 0.708287 0.079 Uiso 1 1 calc GR . . . .
C18 C 1.4234(8) 0.7126(8) 0.8024(7) 0.108(5) Uani 1 1 d . . . . .
H18A H 1.379652 0.711581 0.756244 0.162 Uiso 1 1 calc GR . . . .
H18B H 1.428908 0.656366 0.813497 0.162 Uiso 1 1 calc GR . . . .
H18C H 1.500410 0.740788 0.809132 0.162 Uiso 1 1 calc GR . . . .
C57 C 0.4062(6) 0.1158(4) 0.9321(4) 0.0296(17) Uani 1 1 d . . . . .
H57 H 0.387941 0.085645 0.964788 0.036 Uiso 1 1 calc R . . . .
C34 C 0.8270(6) 0.3308(4) 0.8775(4) 0.0322(18) Uani 1 1 d . . . . .
C45 C 0.3682(7) 0.5018(4) 0.6375(5) 0.039(2) Uani 1 1 d . . . . .
C53 C 0.7112(6) 0.2035(5) 0.5951(4) 0.0367(19) Uani 1 1 d . . . . .
C1 C 1.0652(6) 0.7066(4) 0.5407(4) 0.038(2) Uani 1 1 d . . . . .
H1A H 1.044883 0.646867 0.539212 0.045 Uiso 1 1 calc R . . . .
H1B H 1.070459 0.717906 0.496579 0.045 Uiso 1 1 calc R . . . .
C6 C 0.7186(7) 0.7666(5) 0.4938(4) 0.046(2) Uani 1 1 d . . . . .
H6A H 0.649067 0.741530 0.459443 0.056 Uiso 1 1 calc R . . . .
H6B H 0.725410 0.826581 0.492085 0.056 Uiso 1 1 calc R . . . .
C29 C 1.1239(7) 0.5502(6) 0.9241(5) 0.074(3) Uani 1 1 d . . . . .
H29A H 1.094977 0.598726 0.940542 0.111 Uiso 1 1 calc GR . . . .
H29B H 1.140266 0.513143 0.958391 0.111 Uiso 1 1 calc GR . . . .
H29C H 1.066153 0.522028 0.885269 0.111 Uiso 1 1 calc GR . . . .
C14 C 0.8019(7) 0.4825(4) 0.7223(4) 0.043(2) Uani 1 1 d . . . . .
H14A H 0.831834 0.446719 0.693371 0.064 Uiso 1 1 calc GR . . . .
H14B H 0.728701 0.456350 0.725575 0.064 Uiso 1 1 calc GR . . . .
H14C H 0.856744 0.492216 0.766073 0.064 Uiso 1 1 calc GR . . . .
C8 C 0.4863(7) 0.6435(6) 0.5039(5) 0.070(3) Uani 1 1 d . . . . .
H8A H 0.497002 0.654725 0.461278 0.106 Uiso 1 1 calc GR . . . .
H8B H 0.444175 0.685284 0.519037 0.106 Uiso 1 1 calc GR . . . .
H8C H 0.442871 0.589449 0.499412 0.106 Uiso 1 1 calc GR . . . .
C28 C 1.2903(10) 0.5079(6) 0.8378(6) 0.088(4) Uani 1 1 d . . . . .
H28A H 1.226919 0.502356 0.797461 0.132 Uiso 1 1 calc GR . . . .
H28B H 1.297898 0.454509 0.854528 0.132 Uiso 1 1 calc GR . . . .
H28C H 1.361577 0.527980 0.828365 0.132 Uiso 1 1 calc GR . . . .
C2 C 1.1836(7) 0.7317(5) 0.5909(5) 0.050(2) Uani 1 1 d . . . . .
H2A H 1.240063 0.699460 0.578981 0.075 Uiso 1 1 calc GR . . . .
H2B H 1.178892 0.721609 0.634916 0.075 Uiso 1 1 calc GR . . . .
H2C H 1.206827 0.790000 0.590555 0.075 Uiso 1 1 calc GR . . . .
C25 C 0.9752(9) 1.0262(5) 0.6856(5) 0.074(3) Uani 1 1 d . . . . .
H25A H 0.935257 0.986759 0.647499 0.111 Uiso 1 1 calc GR . . . .
H25B H 1.032223 1.063029 0.673818 0.111 Uiso 1 1 calc GR . . . .
H25C H 0.919760 1.058102 0.699000 0.111 Uiso 1 1 calc GR . . . .
C20 C 1.2376(9) 0.8058(6) 0.9688(5) 0.077(3) Uani 1 1 d . . . . .
H20A H 1.245120 0.761476 0.997066 0.116 Uiso 1 1 calc GR . . G .
H20B H 1.203035 0.849837 0.987360 0.116 Uiso 1 1 calc GR . . G .
H20C H 1.313415 0.826991 0.965849 0.116 Uiso 1 1 calc GR . . G .
C24 C 1.1028(8) 1.0442(5) 0.8331(6) 0.074(3) Uani 1 1 d . . . . .
H24A H 1.037294 1.061684 0.846761 0.110 Uiso 1 1 calc GR . . . .
H24B H 1.147568 1.091906 0.824130 0.110 Uiso 1 1 calc GR . . . .
H24C H 1.151167 1.017707 0.868284 0.110 Uiso 1 1 calc GR . . . .
F4A F 1.0303(9) 0.3424(7) 0.8960(8) 0.084(4) Uani 0.6667 1 d . U P A 1
C23 C 0.7773(11) 0.7902(6) 0.8151(7) 0.108(4) Uani 1 1 d . U . . .
H23A H 0.710655 0.779809 0.776363 0.162 Uiso 1 1 calc GR . . . .
H23B H 0.751850 0.787377 0.854928 0.162 Uiso 1 1 calc GR . . . .
H23C H 0.829507 0.748964 0.813080 0.162 Uiso 1 1 calc GR . . . .
C21 C 0.9282(12) 0.9280(9) 0.9061(7) 0.130(5) Uani 1 1 d . U . . .
H21A H 0.981022 0.888762 0.923629 0.194 Uiso 1 1 calc GR . . . .
H21B H 0.871501 0.931033 0.931041 0.194 Uiso 1 1 calc GR . . . .
H21C H 0.971181 0.982130 0.910101 0.194 Uiso 1 1 calc GR . . . .
F8 F 0.0428(4) 0.2398(3) 0.7081(4) 0.097(2) Uani 1 1 d . U . . .
F7 F 0.0340(4) 0.3644(4) 0.7438(3) 0.0822(18) Uani 1 1 d . U . . .
F19 F 0.2838(5) 0.3094(3) 0.9582(3) 0.088(2) Uani 1 1 d . U . . .
C47 C 0.4355(6) 0.1347(4) 0.6805(4) 0.0291(17) Uani 1 1 d . . . . .
H47 H 0.374896 0.118959 0.698754 0.035 Uiso 1 1 calc R . . . .
F23 F 0.6108(4) -0.0023(3) 0.9300(3) 0.0577(14) Uani 1 1 d . U . . .
F12B F 0.4760(12) 0.5336(14) 0.6630(14) 0.054(6) Uani 0.3333 1 d . U P B 2
F11B F 0.339(3) 0.4897(12) 0.5740(8) 0.062(5) Uani 0.3333 1 d . U P B 2
F10B F 0.313(2) 0.5673(9) 0.6534(14) 0.060(5) Uani 0.3333 1 d . U P B 2
C9 C 0.6076(7) 0.8182(5) 0.5943(5) 0.060(3) Uani 1 1 d . . . . .
H9AA H 0.651457 0.872855 0.610253 0.072 Uiso 0.5 1 calc R . P H 1
H9AB H 0.548085 0.823004 0.553093 0.072 Uiso 0.5 1 calc R . P H 1
H9BC H 0.540982 0.817134 0.555325 0.072 Uiso 0.5 1 calc R . P I 2
H9BD H 0.579361 0.804086 0.631953 0.072 Uiso 0.5 1 calc R . P I 2
C10B C 0.5463(15) 0.7876(11) 0.6498(10) 0.062(5) Uani 0.5 1 d . . P J 1
H10A H 0.501181 0.734273 0.633335 0.094 Uiso 0.5 1 calc GR . P J 1
H10B H 0.496000 0.827540 0.658487 0.094 Uiso 0.5 1 calc GR . P J 1
H10C H 0.605400 0.782797 0.690457 0.094 Uiso 0.5 1 calc GR . P J 1
C10A C 0.6853(19) 0.9137(13) 0.6119(13) 0.096(8) Uani 0.5 1 d . U P J 2
H10D H 0.760939 0.910319 0.641922 0.144 Uiso 0.5 1 calc GR . P J 2
H10E H 0.644805 0.951727 0.632741 0.144 Uiso 0.5 1 calc GR . P J 2
H10F H 0.694308 0.933511 0.571203 0.144 Uiso 0.5 1 calc GR . P J 2
F1B F 0.737(4) 0.5596(19) 0.9552(18) 0.146(12) Uani 0.3333 1 d . U P C 2
F2B F 0.6499(19) 0.5796(15) 0.8654(15) 0.073(8) Uani 0.3333 1 d . U P C 2
F3B F 0.834(3) 0.5894(16) 0.8993(16) 0.100(10) Uani 0.3333 1 d . U P C 2
F5B F 0.9174(16) 0.2112(13) 0.9075(14) 0.070(6) Uani 0.3333 1 d . U P A 2
F4B F 1.008(3) 0.3034(18) 0.8687(13) 0.084(8) Uani 0.3333 1 d . U P A 2
F6B F 0.987(3) 0.3205(15) 0.9636(16) 0.078(9) Uani 0.3333 1 d . U P A 2
F15A F 0.3370(9) 0.0010(6) 0.5244(5) 0.079(3) Uani 0.75 1 d . U P F 1
F14A F 0.3783(12) -0.0517(7) 0.6208(9) 0.098(6) Uani 0.75 1 d . U P F 1
C52 C 0.3532(8) 0.0158(5) 0.5920(5) 0.048(2) Uani 1 1 d . . . . .
F13B F 0.249(4) 0.034(3) 0.5715(18) 0.053(10) Uani 0.25 1 d . U P F 2
F14B F 0.344(3) -0.033(2) 0.6343(19) 0.060(10) Uani 0.25 1 d . U P F 2
F15B F 0.388(2) -0.0343(15) 0.5501(16) 0.063(7) Uani 0.25 1 d . U P F 2

loop_
_atom_site_aniso_label
_atom_site_aniso_U_11
_atom_site_aniso_U_22
_atom_site_aniso_U_33
_atom_site_aniso_U_23
_atom_site_aniso_U_13
_atom_site_aniso_U_12
Fe1 0.0255(5) 0.0194(5) 0.0249(6) 0.0017(4) 0.0098(5) 0.0029(4)
P1 0.0339(10) 0.0216(8) 0.0262(12) 0.0028(8) 0.0123(9) 0.0030(7)
Si2 0.0414(12) 0.0245(10) 0.0457(16) -0.0024(10) 0.0104(12) -0.0004(9)
Si1 0.0556(15) 0.0576(14) 0.0562(19) -0.0148(13) 0.0374(15) 0.0016(12)
P2 0.0312(10) 0.0338(10) 0.0321(13) 0.0113(9) 0.0043(10) 0.0085(8)
P4 0.0351(11) 0.0354(10) 0.0320(13) 0.0055(9) 0.0012(10) -0.0039(8)
F24 0.080(3) 0.027(2) 0.043(3) 0.004(2) 0.027(3) 0.009(2)
P3 0.0230(9) 0.0214(8) 0.0269(11) 0.0048(8) 0.0065(8) 0.0023(7)
Si3 0.0463(13) 0.0385(12) 0.0327(15) 0.0045(10) 0.0039(12) -0.0009(10)
F18 0.059(3) 0.060(3) 0.067(4) -0.004(3) 0.037(3) -0.013(2)
C48 0.036(4) 0.020(3) 0.022(4) 0.000(3) 0.012(3) 0.004(3)
C46 0.017(3) 0.018(3) 0.027(4) 0.007(3) 0.000(3) 0.003(3)
C51 0.026(4) 0.023(3) 0.025(5) 0.001(3) -0.001(3) -0.001(3)
F9 0.024(2) 0.092(4) 0.074(4) 0.020(3) -0.015(3) -0.001(2)
F17 0.038(3) 0.135(5) 0.089(5) 0.056(4) 0.032(3) 0.044(3)
F6A 0.066(8) 0.119(11) 0.100(11) 0.053(10) 0.014(7) 0.057(9)
F12A 0.173(11) 0.098(8) 0.149(12) 0.079(8) 0.125(10) 0.054(8)
B1 0.024(4) 0.017(4) 0.035(5) 0.004(4) 0.017(4) 0.005(3)
F22 0.075(3) 0.040(2) 0.062(4) 0.021(2) 0.035(3) 0.004(2)
C54 0.025(4) 0.025(4) 0.020(4) -0.004(3) -0.001(3) 0.003(3)
C50 0.018(4) 0.037(4) 0.035(5) 0.006(4) 0.011(3) 0.003(3)
C40 0.023(4) 0.018(3) 0.034(5) -0.003(3) 0.001(3) -0.001(3)
C58 0.029(4) 0.026(4) 0.029(5) 0.004(3) 0.006(4) -0.005(3)
C3 0.037(4) 0.026(4) 0.047(6) -0.001(3) 0.021(4) -0.008(3)
C56 0.020(4) 0.040(4) 0.024(4) -0.001(3) 0.011(3) 0.002(3)
C5 0.065(6) 0.036(4) 0.025(5) 0.002(4) 0.007(4) -0.006(4)
C16 0.026(4) 0.046(4) 0.015(4) 0.012(3) 0.000(3) 0.005(3)
F2A 0.162(12) 0.031(4) 0.045(6) 0.009(4) 0.032(7) 0.023(6)
F20 0.063(4) 0.119(4) 0.111(6) -0.054(4) 0.059(4) -0.031(3)
C30 0.027(4) 0.023(3) 0.021(4) 0.005(3) 0.011(3) 0.001(3)
F21 0.064(3) 0.128(4) 0.028(3) -0.018(3) 0.010(3) 0.033(3)
C39 0.035(4) 0.021(3) 0.029(5) 0.001(3) 0.016(4) 0.001(3)
C15 0.033(4) 0.041(4) 0.023(5) 0.005(3) 0.005(4) 0.001(3)
F3A 0.050(6) 0.042(5) 0.099(9) -0.022(6) 0.001(6) -0.017(4)
C49 0.030(4) 0.034(4) 0.022(4) -0.006(3) 0.003(3) 0.012(3)
N1 0.030(3) 0.025(3) 0.028(4) 0.002(3) 0.015(3) 0.010(2)
F16 0.050(3) 0.073(3) 0.046(4) -0.001(3) 0.030(3) -0.003(2)
C33 0.027(4) 0.047(4) 0.022(5) -0.004(4) -0.001(3) -0.013(3)
C32 0.041(4) 0.023(3) 0.023(5) -0.002(3) 0.007(4) -0.003(3)
C43 0.021(3) 0.020(3) 0.032(5) -0.005(3) 0.012(3) 0.002(3)
C37 0.030(5) 0.083(7) 0.043(7) -0.005(6) 0.000(5) 0.008(5)
F10A 0.224(15) 0.052(7) 0.085(9) 0.021(6) 0.029(11) -0.039(9)
F11A 0.067(6) 0.125(10) 0.137(12) 0.103(9) 0.003(8) 0.014(6)
N2 0.036(3) 0.024(3) 0.040(4) -0.014(3) 0.020(3) 0.002(2)
C11 0.041(4) 0.025(4) 0.037(5) 0.009(3) 0.019(4) 0.006(3)
C59 0.029(4) 0.027(4) 0.022(4) -0.002(3) 0.002(3) 0.003(3)
F5A 0.052(6) 0.085(7) 0.132(10) -0.054(7) -0.029(6) 0.049(5)
C31 0.023(4) 0.029(4) 0.026(4) 0.005(3) 0.011(3) 0.004(3)
C42 0.031(4) 0.018(3) 0.024(4) 0.000(3) 0.005(3) 0.001(3)
C38 0.029(4) 0.015(3) 0.025(4) -0.005(3) 0.009(3) 0.001(3)
C41 0.029(4) 0.021(3) 0.036(5) -0.001(3) 0.002(3) 0.007(3)
C13 0.028(4) 0.032(4) 0.033(5) 0.010(3) 0.009(4) 0.005(3)
C55 0.020(4) 0.028(3) 0.026(5) -0.001(3) 0.001(3) 0.002(3)
F1A 0.096(7) 0.031(4) 0.124(10) -0.026(5) 0.072(7) -0.001(4)
C36 0.058(6) 0.039(5) 0.036(6) -0.010(4) -0.002(5) -0.002(4)
C44 0.023(4) 0.047(5) 0.072(7) 0.016(5) 0.004(5) 0.012(4)
C17 0.050(5) 0.047(5) 0.063(7) 0.027(5) -0.013(5) -0.024(4)
C27 0.051(6) 0.071(6) 0.057(7) 0.020(5) -0.009(5) 0.000(5)
C7 0.027(4) 0.055(5) 0.060(7) 0.022(5) 0.003(4) -0.002(4)
C22 0.100(8) 0.175(11) 0.137(12) 0.039(9) 0.078(8) 0.083(8)
C4 0.064(6) 0.037(4) 0.065(7) 0.018(4) 0.043(5) 0.008(4)
C61 0.047(5) 0.038(4) 0.033(5) 0.012(4) 0.015(4) 0.000(4)
C35 0.034(4) 0.026(4) 0.039(5) 0.002(3) 0.010(4) 0.013(3)
C60 0.026(4) 0.060(5) 0.033(6) -0.010(4) 0.008(4) 0.004(4)
C12 0.070(6) 0.034(4) 0.048(6) 0.004(4) 0.027(5) 0.004(4)
F13A 0.045(6) 0.076(7) 0.071(9) -0.034(7) 0.020(7) -0.023(4)
C19 0.071(6) 0.058(5) 0.048(7) -0.006(5) 0.005(5) 0.020(5)
C26 0.055(5) 0.057(5) 0.047(6) 0.013(5) 0.015(5) -0.005(4)
C18 0.038(6) 0.173(12) 0.108(12) -0.019(10) 0.037(7) -0.028(7)
C57 0.026(4) 0.040(4) 0.027(5) 0.011(3) 0.014(4) 0.004(3)
C34 0.020(4) 0.041(4) 0.033(5) 0.002(4) 0.004(4) 0.000(3)
C45 0.044(5) 0.020(4) 0.055(7) 0.011(4) 0.016(5) 0.003(4)
C53 0.031(4) 0.051(5) 0.031(5) -0.005(4) 0.020(4) -0.003(4)
C1 0.055(5) 0.030(4) 0.044(6) 0.014(4) 0.033(5) 0.016(3)
C6 0.045(5) 0.044(4) 0.039(6) 0.014(4) -0.008(4) 0.000(4)
C29 0.055(6) 0.099(7) 0.055(7) 0.038(6) -0.005(5) -0.028(5)
C14 0.042(5) 0.047(4) 0.043(6) 0.013(4) 0.017(4) -0.003(4)
C8 0.044(5) 0.086(7) 0.068(8) 0.032(6) -0.009(5) -0.007(5)
C28 0.126(10) 0.064(6) 0.079(9) -0.003(6) 0.031(8) 0.040(6)
C2 0.045(5) 0.065(5) 0.057(7) 0.022(5) 0.034(5) 0.018(4)
C25 0.089(7) 0.050(5) 0.084(9) 0.017(5) 0.013(7) 0.032(5)
C20 0.088(8) 0.083(7) 0.053(8) -0.021(6) 0.018(7) -0.004(6)
C24 0.071(7) 0.060(6) 0.073(8) -0.017(5) 0.008(6) -0.017(5)
F4A 0.026(5) 0.079(7) 0.145(12) -0.003(7) 0.026(6) -0.001(5)
C23 0.134(10) 0.098(8) 0.114(10) -0.028(7) 0.098(9) -0.033(7)
C21 0.132(10) 0.188(12) 0.083(10) -0.033(9) 0.073(9) 0.003(9)
F8 0.030(3) 0.057(3) 0.201(7) 0.061(4) 0.017(4) -0.007(2)
F7 0.042(3) 0.116(4) 0.097(5) 0.008(4) 0.035(3) 0.007(3)
F19 0.126(5) 0.088(4) 0.083(5) 0.008(3) 0.069(4) 0.063(4)
C47 0.024(4) 0.021(3) 0.047(5) 0.006(3) 0.015(4) 0.007(3)
F23 0.056(3) 0.047(3) 0.066(4) 0.017(2) 0.003(3) 0.016(2)
F12B 0.018(7) 0.060(12) 0.082(14) 0.041(10) 0.008(8) -0.012(7)
F11B 0.106(14) 0.058(10) 0.011(8) 0.005(7) 0.011(9) -0.032(10)
F10B 0.082(11) 0.016(7) 0.095(14) 0.026(8) 0.037(11) 0.026(7)
C9 0.051(5) 0.055(5) 0.070(8) 0.009(5) 0.001(5) 0.031(4)
C10B 0.062(12) 0.079(12) 0.068(15) 0.019(11) 0.037(11) 0.052(10)
C10A 0.093(13) 0.092(13) 0.100(16) -0.017(11) 0.016(12) 0.050(11)
F1B 0.19(2) 0.117(16) 0.121(18) -0.012(14) 0.034(17) 0.045(17)
F2B 0.060(11) 0.044(10) 0.094(17) -0.014(12) -0.016(11) 0.027(9)
F3B 0.106(16) 0.062(11) 0.127(19) 0.012(13) 0.038(15) -0.039(9)
F5B 0.053(10) 0.059(10) 0.101(15) 0.030(11) 0.017(11) 0.014(8)
F4B 0.089(15) 0.111(17) 0.078(14) 0.036(12) 0.049(12) 0.054(13)
F6B 0.074(13) 0.084(14) 0.058(14) -0.022(13) -0.012(11) 0.034(13)
F15A 0.107(7) 0.069(6) 0.052(6) -0.039(5) 0.035(5) -0.050(5)
F14A 0.100(9) 0.019(5) 0.156(13) 0.007(6) 0.007(8) -0.002(5)
C52 0.067(7) 0.029(5) 0.047(7) -0.014(4) 0.027(6) -0.016(4)
F13B 0.039(15) 0.033(11) 0.062(19) -0.012(14) -0.018(14) -0.008(10)
F14B 0.086(17) 0.039(17) 0.056(14) -0.003(12) 0.031(13) -0.021(12)
F15B 0.083(15) 0.047(12) 0.061(16) -0.019(11) 0.043(12) -0.023(10)

loop_
_atom_type_symbol
_atom_type_description
_atom_type_scat_dispersion_real
_atom_type_scat_dispersion_imag
_atom_type_scat_source
C C 0.0033 0.0016 'International Tables Vol C Tables 4.2.6.8 and 6.1.1.4'
H H 0.0000 0.0000 'International Tables Vol C Tables 4.2.6.8 and 6.1.1.4'
B B 0.0013 0.0007 'International Tables Vol C Tables 4.2.6.8 and 6.1.1.4'
F F 0.0171 0.0103 'International Tables Vol C Tables 4.2.6.8 and 6.1.1.4'
Fe Fe 0.3463 0.8444 'International Tables Vol C Tables 4.2.6.8 and 6.1.1.4'
N N 0.0061 0.0033 'International Tables Vol C Tables 4.2.6.8 and 6.1.1.4'
P P 0.1023 0.0942 'International Tables Vol C Tables 4.2.6.8 and 6.1.1.4'
Si Si 0.0817 0.0704 'International Tables Vol C Tables 4.2.6.8 and 6.1.1.4'

loop_
_exptl_crystal_face_index_h
_exptl_crystal_face_index_k
_exptl_crystal_face_index_l
_exptl_crystal_face_perp_dist
3 -5 3 0.1495
-5 5 -4 0.1650
5 -3 -5 0.2020
1 -5 2 0.1787
0 0 1 0.0609
-4 -5 -1 0.2159
-5 3 4 0.1728
0 0 -1 0.0329
4 5 1 0.1982
-5 -2 4 0.2153
4 4 -5 0.1835
5 0 -3 0.1995
0 4 -5 0.1583
-2 5 3 0.1732
1 3 5 0.1437
0 1 0 0.1904
5 4 5 0.1685
0 -1 5 0.0712
-2 0 5 0.1279
5 -1 3 0.1853

loop_
_geom_angle_atom_site_label_1
_geom_angle_atom_site_label_2
_geom_angle_atom_site_label_3
_geom_angle
P1 Fe1 P2 85.24(8)
P3 Fe1 P1 105.11(7)
P3 Fe1 P2 105.17(7)
N1 Fe1 P1 123.00(19)
N1 Fe1 P2 120.28(19)
N1 Fe1 P3 113.73(19)
C3 P1 Fe1 112.1(3)
C5 P1 Fe1 110.8(3)
C5 P1 C3 101.0(4)
C1 P1 Fe1 127.2(3)
C1 P1 C3 101.0(3)
C1 P1 C5 101.3(4)
N2 Si2 C26 108.4(3)
N2 Si2 C25 110.6(4)
N2 Si2 C24 110.4(4)
C26 Si2 C25 111.7(4)
C24 Si2 C26 107.2(4)
C24 Si2 C25 108.6(4)
N2 Si1 C22 110.0(5)
N2 Si1 C23 108.9(4)
N2 Si1 C21 111.8(5)
C22 Si1 C21 108.2(7)
C23 Si1 C22 112.2(7)
C23 Si1 C21 105.8(7)
C7 P2 Fe1 124.1(2)
C7 P2 C9 100.2(4)
C6 P2 Fe1 110.4(3)
C6 P2 C7 101.1(4)
C6 P2 C9 101.4(4)
C9 P2 Fe1 116.4(3)
C16 P4 Si3 114.2(2)
C16 P4 C17 107.5(4)
C16 P4 C19 106.2(4)
C17 P4 Si3 110.7(3)
C17 P4 C19 107.5(5)
C19 P4 Si3 110.4(3)
C15 P3 Fe1 109.7(2)
C11 P3 Fe1 126.4(2)
C11 P3 C15 98.7(3)
C11 P3 C13 99.5(3)
C13 P3 Fe1 119.7(2)
C13 P3 C15 97.5(3)
C27 Si3 P4 107.2(3)
C27 Si3 C29 112.4(4)
C29 Si3 P4 105.2(3)
C28 Si3 P4 105.4(4)
C28 Si3 C27 112.4(5)
C28 Si3 C29 113.6(5)
C49 C48 C52 120.4(7)
C47 C48 C49 120.4(6)
C47 C48 C52 119.2(6)
C51 C46 B1 124.8(6)
C51 C46 C47 114.9(6)
C47 C46 B1 120.0(6)
C50 C51 C46 123.6(6)
C46 B1 C30 110.4(5)
C54 B1 C46 112.9(5)
C54 B1 C30 105.2(6)
C54 B1 C38 113.4(5)
C38 B1 C46 103.0(6)
C38 B1 C30 112.1(5)
C59 C54 B1 122.0(6)
C55 C54 B1 121.0(5)
C55 C54 C59 116.9(6)
C51 C50 C49 120.3(6)
C51 C50 C53 120.4(6)
C49 C50 C53 119.2(7)
C39 C40 C44 118.9(6)
C41 C40 C39 120.5(6)
C41 C40 C44 120.6(6)
C59 C58 C61 118.6(6)
C57 C58 C59 121.3(6)
C57 C58 C61 120.1(6)
C4 C3 P1 116.6(5)
C55 C56 C60 121.2(6)
C57 C56 C55 119.5(6)
C57 C56 C60 119.3(7)
C6 C5 P1 106.7(6)
C15 C16 P4 114.4(5)
C31 C30 B1 124.5(5)
C31 C30 C35 114.0(6)
C35 C30 B1 121.3(5)
C40 C39 C38 122.3(6)
C16 C15 P3 112.8(5)
C50 C49 C48 118.5(6)
N2 N1 Fe1 177.5(5)
C32 C33 C34 119.1(6)
C33 C32 C36 120.7(7)
C31 C32 C33 120.0(6)
C31 C32 C36 119.3(7)
C42 C43 C38 122.2(6)
F6A C37 F5A 109.4(13)
F6A C37 C34 115.1(10)
F6A C37 F4A 101.5(12)
F5A C37 C34 113.6(8)
F5A C37 F4A 103.8(12)
F4A C37 C34 112.1(9)
F5B C37 C34 112.7(11)
F4B C37 C34 117.3(14)
F4B C37 F5B 111.3(17)
F4B C37 F6B 108(2)
F6B C37 C34 107.5(15)
F6B C37 F5B 97.7(18)
Si1 N2 Si2 126.5(3)
N1 N2 Si2 110.4(4)
N1 N2 Si1 116.3(4)
C12 C11 P3 114.1(5)
C54 C59 C58 120.5(7)
C32 C31 C30 123.9(6)
C43 C42 C41 121.1(6)
C43 C42 C45 119.9(6)
C41 C42 C45 118.9(6)
C39 C38 B1 122.7(5)
C43 C38 B1 121.4(6)
C43 C38 C39 115.4(6)
C40 C41 C42 118.4(6)
C14 C13 P3 121.1(5)
C54 C55 C56 123.0(6)
F2A C36 C32 110.1(9)
F3A C36 F2A 109.0(10)
F3A C36 C32 114.6(9)
F3A C36 F1A 105.2(10)
F1A C36 F2A 105.1(10)
F1A C36 C32 112.3(7)
F1B C36 C32 113.5(17)
F1B C36 F2B 111(2)
F1B C36 F3B 94(3)
F2B C36 C32 119.2(14)
F2B C36 F3B 105.4(18)
F3B C36 C32 110.3(14)
F9 C44 C40 112.6(7)
F9 C44 F7 101.7(6)
F8 C44 F9 108.6(7)
F8 C44 C40 115.7(6)
F8 C44 F7 105.7(8)
F7 C44 C40 111.4(7)
C18 C17 P4 115.4(7)
C8 C7 P2 119.8(5)
F24 C61 C58 112.1(6)
F22 C61 F24 105.8(6)
F22 C61 C58 111.7(6)
F23 C61 F24 107.4(6)
F23 C61 F22 107.1(6)
F23 C61 C58 112.4(6)
C34 C35 C30 123.4(6)
F20 C60 C56 112.8(7)
F20 C60 F21 106.2(7)
F20 C60 F19 105.5(7)
F21 C60 C56 112.9(6)
F21 C60 F19 104.9(7)
F19 C60 C56 113.8(7)
C20 C19 P4 115.2(7)
C58 C57 C56 118.7(6)
C33 C34 C37 118.5(7)
C35 C34 C33 119.5(6)
C35 C34 C37 122.0(7)
F12A C45 F11A 105.2(12)
F12A C45 C42 112.7(7)
F10A C45 F12A 102.2(12)
F10A C45 F11A 106.6(11)
F10A C45 C42 114.5(9)
F11A C45 C42 114.5(8)
F12B C45 C42 112.9(10)
F12B C45 F10B 99.6(14)
F11B C45 C42 114.4(9)
F11B C45 F12B 113.2(16)
F11B C45 F10B 106.0(15)
F10B C45 C42 109.4(9)
F18 C53 C50 111.2(6)
F17 C53 F18 106.9(6)
F17 C53 C50 112.0(6)
F17 C53 F16 108.7(6)
F16 C53 F18 104.7(6)
F16 C53 C50 112.9(6)
C2 C1 P1 113.6(5)
C5 C6 P2 108.3(5)
C48 C47 C46 122.3(6)
C10B C9 P2 110.4(7)
C10A C9 P2 107.0(8)
F13A C52 C48 111.4(9)
F13A C52 F15A 103.8(11)
F15A C52 C48 112.0(7)
F14A C52 C48 112.2(10)
F14A C52 F13A 106.6(12)
F14A C52 F15A 110.5(10)
F13B C52 C48 115(2)
F13B C52 F15B 116(2)
F14B C52 C48 111.0(19)
F14B C52 F13B 102(3)
F14B C52 F15B 99.8(19)
F15B C52 C48 111.9(12)

loop_
_geom_bond_atom_site_label_1
_geom_bond_atom_site_label_2
_geom_bond_distance
Fe1 P1 2.187(2)
Fe1 P2 2.191(2)
Fe1 P3 2.1675(17)
Fe1 N1 1.643(6)
P1 C3 1.869(6)
P1 C5 1.864(8)
P1 C1 1.858(7)
Si2 N2 1.775(6)
Si2 C26 1.855(8)
Si2 C25 1.863(9)
Si2 C24 1.854(10)
Si1 N2 1.762(6)
Si1 C22 1.838(11)
Si1 C23 1.823(10)
Si1 C21 1.846(14)
P2 C7 1.853(7)
P2 C6 1.848(9)
P2 C9 1.860(8)
P4 Si3 2.283(3)
P4 C16 1.804(7)
P4 C17 1.831(8)
P4 C19 1.851(9)
F24 C61 1.349(9)
P3 C15 1.877(7)
P3 C11 1.841(7)
P3 C13 1.848(6)
Si3 C27 1.853(9)
Si3 C29 1.867(9)
Si3 C28 1.840(10)
F18 C53 1.360(8)
C48 C49 1.397(9)
C48 C47 1.379(10)
C48 C52 1.500(10)
C46 C51 1.395(9)
C46 B1 1.641(10)
C46 C47 1.424(9)
C51 C50 1.372(10)
F9 C44 1.339(9)
F17 C53 1.310(8)
F6A C37 1.312(19)
F12A C45 1.293(12)
B1 C54 1.631(10)
B1 C30 1.646(10)
B1 C38 1.640(9)
F22 C61 1.337(8)
C54 C59 1.393(8)
C54 C55 1.393(9)
C50 C49 1.389(9)
C50 C53 1.497(9)
C40 C39 1.383(9)
C40 C41 1.369(9)
C40 C44 1.473(10)
C58 C59 1.414(9)
C58 C61 1.493(10)
C58 C57 1.382(9)
C3 C4 1.544(10)
C56 C55 1.396(9)
C56 C60 1.488(10)
C56 C57 1.391(9)
C5 C6 1.512(11)
C16 C15 1.514(9)
F2A C36 1.360(15)
F20 C60 1.299(8)
C30 C31 1.398(9)
C30 C35 1.408(8)
F21 C60 1.325(9)
C39 C38 1.412(9)
F3A C36 1.298(13)
N1 N2 1.379(8)
F16 C53 1.316(9)
C33 C32 1.370(9)
C33 C34 1.395(9)
C32 C31 1.367(9)
C32 C36 1.503(10)
C43 C42 1.365(9)
C43 C38 1.397(9)
C37 F5A 1.324(13)
C37 C34 1.478(10)
C37 F4A 1.346(15)
C37 F5B 1.34(2)
C37 F4B 1.20(3)
C37 F6B 1.33(3)
F10A C45 1.258(14)
F11A C45 1.304(12)
C11 C12 1.516(11)
C42 C41 1.395(9)
C42 C45 1.499(9)
C13 C14 1.515(9)
F1A C36 1.339(13)
C36 F1B 1.16(3)
C36 F2B 1.21(2)
C36 F3B 1.43(3)
C44 F8 1.300(8)
C44 F7 1.349(10)
C17 C18 1.461(13)
C7 C8 1.528(10)
C61 F23 1.312(8)
C35 C34 1.369(9)
C60 F19 1.327(9)
F13A C52 1.353(18)
C19 C20 1.495(13)
C45 F12B 1.295(18)
C45 F11B 1.267(17)
C45 F10B 1.358(16)
C1 C2 1.514(11)
C9 C10B 1.613(19)
C9 C10A 1.69(2)
F15A C52 1.366(12)
F14A C52 1.307(16)
C52 F13B 1.27(4)
C52 F14B 1.25(4)
C52 F15B 1.32(3)

loop_
_exptl_oxdiff_crystal_face_indexfrac_h
_exptl_oxdiff_crystal_face_indexfrac_k
_exptl_oxdiff_crystal_face_indexfrac_l
_exptl_oxdiff_crystal_face_x
_exptl_oxdiff_crystal_face_y
_exptl_oxdiff_crystal_face_z
2.9941 -4.9946 3.0104 0.1484 0.0001 0.2630
-4.9921 4.9942 -4.0163 -0.1060 0.0014 -0.3946
5.0069 -2.9970 -4.9753 0.0258 0.2529 0.2139
0.9960 -4.9950 2.0045 0.1907 0.0015 0.1315
-0.0016 0.0001 0.9989 -0.0005 -0.0304 0.0184
-3.9982 -4.9961 -1.0098 0.2968 0.0204 -0.2067
-5.0053 2.9969 3.9764 -0.0253 -0.2225 -0.2323
0.0016 -0.0001 -0.9989 0.0005 0.0304 -0.0184
3.9982 4.9961 1.0098 -0.2968 -0.0204 0.2067
-5.0058 -1.9985 3.9795 0.1874 -0.1747 -0.1942
4.0079 3.9964 -4.9832 -0.2511 0.1715 0.1040
5.0040 0.0004 -2.9793 -0.1029 0.1634 0.2278
0.0085 3.9958 -4.9971 -0.1675 0.1136 -0.1224
-2.0040 4.9954 2.9867 -0.1725 -0.1679 -0.0961
0.9920 2.9979 4.9962 -0.1512 -0.1662 0.1256
0.0001 0.9991 -0.0006 -0.0425 -0.0096 -0.0076
4.9914 3.9976 5.0096 -0.2774 -0.1179 0.3444
-0.0082 -0.9986 4.9952 0.0398 -0.1423 0.0995
-2.0078 0.0002 4.9876 0.0391 -0.1808 -0.0213
4.9941 -0.9980 3.0149 -0.0636 -0.0093 0.3457

loop_
_twin_individual_id
_twin_individual_mass_fraction_refined
1 0.7712(10)
2 0.2288(10)
